data_2241090
loop_
_publ_author_name
'Ishii, Tomohiko'
'Senoo, Tatsuya'
'Yoshihara, Akihide'
'Fukada, Kazuhiro'
'Sakane, Genta'

_publ_section_title
;
 Crystal structure of \b-<small>D</small>,<small>L</small>-fructose
;
_journal_coeditor_code IS5416
_journal_issue 10
_journal_name_full 'Acta Crystallographica Section E'
_journal_page_first o719
_journal_page_last o720
_journal_paper_doi 10.1107/S2056989015016503
_journal_volume 71
_journal_year 2015
_chemical_formula_iupac 'C6 H12 O6'
_chemical_formula_moiety 'C6 H12 O6'
_chemical_formula_sum 'C6 H12 O6'
_chemical_formula_weight 180.16
_chemical_name_common
;
\b-<i>D,L</i>-fructose
;
_chemical_name_systematic
;
1,3,4,5,6-Pentahydroxyhexan-2-one
;
_space_group_crystal_system triclinic
_space_group_IT_number 2
_space_group_name_Hall '-P 1'
_space_group_name_H-M_alt 'P -1'
_symmetry_space_group_name_Hall '-P 1'
_symmetry_space_group_name_H-M 'P -1'
_atom_sites_solution_hydrogens geom
_atom_sites_solution_primary direct
_atom_sites_solution_secondary difmap
_cell_angle_alpha 69.120(2)
_cell_angle_beta 83.907(2)
_cell_angle_gamma 78.381(2)
_cell_formula_units_Z 2
_cell_length_a 5.43124(19)
_cell_length_b 7.2727(3)
_cell_length_c 10.1342(4)
_cell_measurement_reflns_used 4534
_cell_measurement_temperature 296
_cell_measurement_theta_max 68.35
_cell_measurement_theta_min 4.67
_cell_volume 366.09(3)
_computing_cell_refinement
;
<i>RAPID-AUTO</i> (Rigaku, 2009)
;
_computing_data_collection
;
<i>RAPID-AUTO</i> (Rigaku, 2009)
;
_computing_data_reduction
;
<i>RAPID-AUTO</i> (Rigaku, 2009)
;
_computing_molecular_graphics
;
CrystalStructure (Rigaku, 2014)
;
_computing_publication_material
;
CrystalStructure (Rigaku, 2014)
;
_computing_structure_refinement
;
SHELXL2013 (Sheldrick, 2015)
;
_computing_structure_solution
;
SIR2011 (Burla <i>et al.</i>,  2012)
;
_diffrn_ambient_temperature 296
_diffrn_detector_area_resol_mean 10.000
_diffrn_measured_fraction_theta_full 0.986
_diffrn_measured_fraction_theta_max 0.985
_diffrn_measurement_device_type 'Rigaku R-AXIS RAPID'
_diffrn_measurement_method \w
_diffrn_radiation_type 'Cu K\a'
_diffrn_radiation_wavelength 1.54187
_diffrn_reflns_av_R_equivalents 0.0787
_diffrn_reflns_limit_h_max 6
_diffrn_reflns_limit_h_min -6
_diffrn_reflns_limit_k_max 8
_diffrn_reflns_limit_k_min -8
_diffrn_reflns_limit_l_max 12
_diffrn_reflns_limit_l_min -12
_diffrn_reflns_number 6710
_diffrn_reflns_theta_full 67.687
_diffrn_reflns_theta_max 68.236
_diffrn_reflns_theta_min 4.673
_diffrn_standards_number 0
_exptl_absorpt_coefficient_mu 1.301
_exptl_absorpt_correction_T_max 0.878
_exptl_absorpt_correction_T_min 0.729
_exptl_absorpt_correction_type multi-scan
_exptl_absorpt_process_details
;
(ABSCOR; Rigaku, 1995)
;
_exptl_crystal_colour colorless
_exptl_crystal_density_diffrn 1.634
_exptl_crystal_density_method 'not measured'
_exptl_crystal_description block
_exptl_crystal_F_000 192.00
_exptl_crystal_size_max 0.100
_exptl_crystal_size_mid 0.100
_exptl_crystal_size_min 0.100
_refine_diff_density_max 0.32
_refine_diff_density_min -0.23
_refine_ls_extinction_coef 0.125(6)
_refine_ls_extinction_method
;
SHELXL2013 (Sheldrick, 2015)
;
_refine_ls_goodness_of_fit_ref 1.077
_refine_ls_hydrogen_treatment constr
_refine_ls_number_parameters 115
_refine_ls_number_reflns 1329
_refine_ls_number_restraints 0
_refine_ls_R_factor_all 0.0404
_refine_ls_R_factor_gt 0.0368
_refine_ls_shift/su_max 0.000
_refine_ls_structure_factor_coef Fsqd
_refine_ls_weighting_details 'w = 1/[\s^2^(Fo^2^)+(0.0374P)^2^+0.1404P] where P=(Fo^2^+2Fc^2^)/3'
_refine_ls_weighting_scheme calc
_refine_ls_wR_factor_gt 0.0926
_refine_ls_wR_factor_ref 0.0950
_reflns_number_gt 1211
_reflns_number_total 1329
_reflns_threshold_expression F^2^>2.0\s(F^2^)
_cod_data_source_file is5416sup1.cif
_cod_data_source_block I
_cod_original_cell_volume 366.09(2)
_cod_database_code 2241090

loop_
_symmetry_equiv_pos_site_id
_space_group_symop_operation_xyz
1 +X,+Y,+Z
2 -X,-Y,-Z

loop_
_atom_site_type_symbol
_atom_site_label
_atom_site_fract_x
_atom_site_fract_y
_atom_site_fract_z
_atom_site_U_iso_or_equiv
_atom_site_adp_type
_atom_site_calc_flag
_atom_site_refinement_flags
_atom_site_occupancy
O O1 1.19555(19) 0.09152(15) 0.87814(12) 0.0325(3) Uani d . 1
O O2 0.66671(18) 0.27440(15) 0.92243(11) 0.0287(3) Uani d . 1
O O3 0.50386(19) 0.33842(16) 0.65941(12) 0.0294(3) Uani d . 1
O O4 0.34223(18) 0.76120(15) 0.58108(11) 0.0264(3) Uani d . 1
O O5 0.81908(18) 0.84537(14) 0.60893(12) 0.0290(3) Uani d . 1
O O6 0.96847(17) 0.47716(14) 0.82413(11) 0.0223(3) Uani d . 1
C C1 1.0136(3) 0.1818(2) 0.77318(17) 0.0265(4) Uani d . 1
C C2 0.8236(2) 0.34747(19) 0.80373(15) 0.0195(3) Uani d . 1
C C3 0.6557(2) 0.46432(19) 0.67791(15) 0.0190(3) Uani d . 1
C C4 0.4906(3) 0.6455(2) 0.70256(15) 0.0200(3) Uani d . 1
C C5 0.6558(3) 0.77295(19) 0.72899(16) 0.0223(3) Uani d . 1
C C6 0.8182(3) 0.6457(2) 0.85210(16) 0.0254(4) Uani d . 1
H H1A 1.30779 0.15812 0.86062 0.0390 Uiso calc R 1
H H1C 0.92594 0.08085 0.76811 0.0318 Uiso calc R 1
H H1B 1.0976 0.23653 0.68208 0.0318 Uiso calc R 1
H H2A 0.74136 0.16995 0.97716 0.0345 Uiso calc R 1
H H3A 0.55367 0.31042 0.58847 0.0353 Uiso calc R 1
H H3B 0.76216 0.5097 0.59244 0.0227 Uiso calc R 1
H H4A 0.19353 0.75392 0.60178 0.0317 Uiso calc R 1
H H4B 0.37832 0.60041 0.78545 0.0240 Uiso calc R 1
H H5A 0.74552 0.94902 0.55285 0.0348 Uiso calc R 1
H H5B 0.55062 0.8858 0.75058 0.0268 Uiso calc R 1
H H6A 0.92669 0.72507 0.86923 0.0305 Uiso calc R 1
H H6B 0.71231 0.59981 0.93633 0.0305 Uiso calc R 1

loop_
_atom_site_aniso_label
_atom_site_aniso_U_11
_atom_site_aniso_U_22
_atom_site_aniso_U_33
_atom_site_aniso_U_12
_atom_site_aniso_U_13
_atom_site_aniso_U_23
O1 0.0202(6) 0.0153(5) 0.0465(8) -0.0003(4) -0.0014(5) 0.0066(5)
O2 0.0251(6) 0.0190(5) 0.0265(6) 0.0006(4) 0.0037(5) 0.0074(4)
O3 0.0292(6) 0.0280(6) 0.0361(7) -0.0153(5) -0.0002(5) -0.0118(5)
O4 0.0160(5) 0.0236(6) 0.0298(6) -0.0001(4) -0.0051(4) 0.0019(5)
O5 0.0208(5) 0.0154(5) 0.0385(7) -0.0035(4) -0.0014(5) 0.0060(5)
O6 0.0186(5) 0.0164(5) 0.0309(6) -0.0004(4) -0.0061(4) -0.0071(4)
C1 0.0223(7) 0.0144(7) 0.0389(9) -0.0022(6) -0.0001(6) -0.0054(6)
C2 0.0176(7) 0.0123(6) 0.0242(8) -0.0039(5) 0.0003(6) -0.0007(5)
C3 0.0177(7) 0.0140(7) 0.0233(8) -0.0070(5) -0.0006(6) -0.0020(6)
C4 0.0158(7) 0.0163(7) 0.0213(8) -0.0018(5) -0.0019(6) 0.0013(6)
C5 0.0198(7) 0.0131(7) 0.0315(9) -0.0005(5) -0.0002(6) -0.0060(6)
C6 0.0272(8) 0.0199(7) 0.0304(8) -0.0015(6) -0.0044(6) -0.0107(6)

loop_
_atom_type_symbol
_atom_type_description
_atom_type_scat_dispersion_real
_atom_type_scat_dispersion_imag
_atom_type_scat_source
C C 0.0181 0.0091
;
International Tables for Crystallography
(Vol. C, Tables 4.2.6.8 and 6.1.1.4)
;
H H 0.0000 0.0000
;
International Tables for Crystallography
(Vol. C, Table 6.1.1.4)
;
O O 0.0492 0.0322
;
International Tables for Crystallography
(Vol. C, Tables 4.2.6.8 and 6.1.1.4)
;

loop_
_geom_angle_atom_site_label_1
_geom_angle_atom_site_label_2
_geom_angle_atom_site_label_3
_geom_angle
_geom_angle_publ_flag
C2 O6 C6 113.25(10) no
O1 C1 C2 111.97(14) no
O2 C2 O6 111.23(13) no
O2 C2 C1 112.44(10) no
O2 C2 C3 107.69(10) no
O6 C2 C1 105.55(11) no
O6 C2 C3 109.06(10) no
C1 C2 C3 110.86(13) no
O3 C3 C2 109.62(10) no
O3 C3 C4 110.08(11) no
C2 C3 C4 110.04(13) no
O4 C4 C3 110.05(13) no
O4 C4 C5 109.74(10) no
C3 C4 C5 109.27(11) no
O5 C5 C4 110.97(14) no
O5 C5 C6 107.71(11) no
C4 C5 C6 108.69(11) no
O6 C6 C5 110.67(14) no
C1 O1 H1A 109.469 no
C2 O2 H2A 109.478 no
C3 O3 H3A 109.476 no
C4 O4 H4A 109.467 no
C5 O5 H5A 109.473 no
O1 C1 H1C 109.215 no
O1 C1 H1B 109.220 no
C2 C1 H1C 109.218 no
C2 C1 H1B 109.221 no
H1C C1 H1B 107.907 no
O3 C3 H3B 109.026 no
C2 C3 H3B 109.028 no
C4 C3 H3B 109.024 no
O4 C4 H4B 109.255 no
C3 C4 H4B 109.253 no
C5 C4 H4B 109.254 no
O5 C5 H5B 109.808 no
C4 C5 H5B 109.810 no
C6 C5 H5B 109.807 no
O6 C6 H6A 109.512 no
O6 C6 H6B 109.511 no
C5 C6 H6A 109.511 no
C5 C6 H6B 109.513 no
H6A C6 H6B 108.082 no

loop_
_geom_bond_atom_site_label_1
_geom_bond_atom_site_label_2
_geom_bond_distance
_geom_bond_publ_flag
O1 C1 1.4153(19) no
O2 C2 1.4017(16) no
O3 C3 1.419(2) no
O4 C4 1.4395(16) no
O5 C5 1.4305(17) no
O6 C2 1.423(2) no
O6 C6 1.4298(19) no
C1 C2 1.520(2) no
C2 C3 1.5304(19) no
C3 C4 1.521(2) no
C4 C5 1.517(2) no
C5 C6 1.5075(19) no
O1 H1A 0.820 no
O2 H2A 0.820 no
O3 H3A 0.820 no
O4 H4A 0.820 no
O5 H5A 0.820 no
C1 H1C 0.970 no
C1 H1B 0.970 no
C3 H3B 0.980 no
C4 H4B 0.980 no
C5 H5B 0.980 no
C6 H6A 0.970 no
C6 H6B 0.970 no

loop_
_geom_hbond_atom_site_label_D
_geom_hbond_atom_site_label_H
_geom_hbond_atom_site_label_A
_geom_hbond_site_symmetry_A
_geom_hbond_distance_DH
_geom_hbond_distance_HA
_geom_hbond_distance_DA
_geom_hbond_angle_DHA
_geom_hbond_publ_flag
O1 H1A O3 1_655 0.82 2.28 2.9202(14) 135 yes
O2 H2A O1 . 0.82 2.60 2.9721(14) 110 yes
O2 H2A O1 2_757 0.82 1.93 2.7224(13) 161 yes
O3 H3A O4 2_666 0.82 1.96 2.7831(18) 177 yes
O4 H4A O5 1_455 0.82 2.01 2.7893(13) 158 yes
O5 H5A O4 2_676 0.82 2.05 2.8431(12) 163 yes

loop_
_geom_torsion_atom_site_label_1
_geom_torsion_atom_site_label_2
_geom_torsion_atom_site_label_3
_geom_torsion_atom_site_label_4
_geom_torsion
_geom_torsion_publ_flag
C2 O6 C6 C5 -61.73(13) no
C6 O6 C2 O2 -58.74(12) no
C6 O6 C2 C1 179.03(9) no
C6 O6 C2 C3 59.88(13) no
O1 C1 C2 O2 -68.49(15) no
O1 C1 C2 O6 52.95(13) no
O1 C1 C2 C3 170.90(9) no
O2 C2 C3 O3 -57.21(15) no
O2 C2 C3 C4 63.99(14) no
O6 C2 C3 O3 -178.02(10) no
O6 C2 C3 C4 -56.82(13) no
C1 C2 C3 O3 66.18(13) no
C1 C2 C3 C4 -172.62(10) no
O3 C3 C4 O4 -62.10(13) no
O3 C3 C4 C5 177.33(9) no
C2 C3 C4 O4 176.97(10) no
C2 C3 C4 C5 56.41(12) no
O4 C4 C5 O5 -58.98(13) no
O4 C4 C5 C6 -177.25(10) no
C3 C4 C5 O5 61.77(12) no
C3 C4 C5 C6 -56.50(14) no
O5 C5 C6 O6 -61.97(15) no
C4 C5 C6 O6 58.34(14) no

_cod_database_fobs_code 2241090
